data_2221698
loop_
_publ_author_name
'Jian, Ling-Yan'
'He, Xiao-Jing'
'Sun, Ya-Xin'
'Jiang, Qing-Hua'
'Zhu, Xu'

_publ_section_title
;
 (<i>S</i>)-({-})-5,5'-Bis(diphenylphosphino)-4,4'-bi-1,3-benzodioxole
;
_journal_coeditor_code HB2954
_journal_issue 5
_journal_name_full 'Acta Crystallographica Section E'
_journal_page_first o1153
_journal_paper_doi 10.1107/S1600536809015335
_journal_volume 65
_journal_year 2009
_chemical_formula_iupac 'C38 H28 O4 P2'
_chemical_formula_moiety 'C38 H28 O4 P2'
_chemical_formula_sum 'C38 H28 O4 P2'
_chemical_formula_weight 610.54
_chemical_name_systematic
;
(<i>S</i>)-(-)-5,5'-Bis(diphenylphosphino)-4,4'-bi-1,3-benzodioxole
;
_space_group_IT_number 19
_symmetry_cell_setting orthorhombic
_symmetry_space_group_name_Hall 'P 2ac 2ab'
_symmetry_space_group_name_H-M 'P 21 21 21'
_atom_sites_solution_hydrogens geom
_atom_sites_solution_primary direct
_atom_sites_solution_secondary difmap
_cell_angle_alpha 90.00
_cell_angle_beta 90.00
_cell_angle_gamma 90.00
_cell_formula_units_Z 4
_cell_length_a 10.4735(10)
_cell_length_b 15.8362(15)
_cell_length_c 18.7349(17)
_cell_measurement_reflns_used 4758
_cell_measurement_temperature 295
_cell_measurement_theta_max 23.51
_cell_measurement_theta_min 2.23
_cell_volume 3107.4(5)
_computing_cell_refinement 'SAINT (Siemens, 1996)'
_computing_data_collection 'SMART (Siemens, 1996)'
_computing_data_reduction 'SAINT (Siemens, 1996)'
_computing_molecular_graphics 'SHELXTL (Sheldrick, 2008)'
_computing_publication_material 'SHELXTL (Sheldrick, 2008)'
_computing_structure_refinement 'SHELXL97 (Sheldrick, 2008)'
_computing_structure_solution 'SHELXS97 (Sheldrick, 2008)'
_diffrn_ambient_temperature 295
_diffrn_measured_fraction_theta_full 0.999
_diffrn_measured_fraction_theta_max 0.999
_diffrn_measurement_device_type 'Siemens SMART CCD'
_diffrn_measurement_method \w
_diffrn_radiation_monochromator graphite
_diffrn_radiation_source 'fine-focus sealed tube'
_diffrn_radiation_type MoK\a
_diffrn_radiation_wavelength 0.71073
_diffrn_reflns_av_R_equivalents 0.0306
_diffrn_reflns_av_sigmaI/netI 0.0349
_diffrn_reflns_limit_h_max 8
_diffrn_reflns_limit_h_min -12
_diffrn_reflns_limit_k_max 18
_diffrn_reflns_limit_k_min -18
_diffrn_reflns_limit_l_max 22
_diffrn_reflns_limit_l_min -20
_diffrn_reflns_number 16522
_diffrn_reflns_theta_full 25.05
_diffrn_reflns_theta_max 25.05
_diffrn_reflns_theta_min 1.68
_diffrn_standards_decay_% 0
_diffrn_standards_number 0
_exptl_absorpt_coefficient_mu 0.181
_exptl_absorpt_correction_T_max 0.970
_exptl_absorpt_correction_T_min 0.961
_exptl_absorpt_correction_type multi-scan
_exptl_absorpt_process_details '(SADABS; Siemens, 1996)'
_exptl_crystal_colour colourless
_exptl_crystal_density_diffrn 1.305
_exptl_crystal_density_method 'not measured'
_exptl_crystal_description block
_exptl_crystal_F_000 1272
_exptl_crystal_size_max 0.22
_exptl_crystal_size_mid 0.20
_exptl_crystal_size_min 0.17
_refine_diff_density_max 0.247
_refine_diff_density_min -0.156
_refine_ls_abs_structure_details 'Flack (1983), 2403 Friedel pairs'
_refine_ls_abs_structure_Flack 0.06(8)
_refine_ls_extinction_method none
_refine_ls_goodness_of_fit_ref 1.026
_refine_ls_hydrogen_treatment constr
_refine_ls_matrix_type full
_refine_ls_number_parameters 397
_refine_ls_number_reflns 5515
_refine_ls_number_restraints 0
_refine_ls_restrained_S_all 1.026
_refine_ls_R_factor_all 0.0448
_refine_ls_R_factor_gt 0.0343
_refine_ls_shift/su_max 0.001
_refine_ls_shift/su_mean 0.000
_refine_ls_structure_factor_coef Fsqd
_refine_ls_weighting_details 'calc w=1/[\s^2^(Fo^2^)+(0.0405P)^2^+0.2496P] where P=(Fo^2^+2Fc^2^)/3'
_refine_ls_weighting_scheme calc
_refine_ls_wR_factor_gt 0.0770
_refine_ls_wR_factor_ref 0.0825
_reflns_number_gt 4665
_reflns_number_total 5515
_reflns_threshold_expression I>2\s(I)
_cod_data_source_file hb2954.cif
_cod_data_source_block I
_cod_depositor_comments
;
The following automatic conversions were performed:
'_symmetry_cell_setting' value 'Orthorhombic' changed to 'orthorhombic'
according to '/home/saulius/struct/CIF-dictionaries/cif_core.dic'
dictionary named 'cif_core.dic' version 2.4.1 from 2010-06-29.

Automatic conversion script
Id: cif_fix_enum 1527 2010-12-29 10:47:43Z saulius 

The following automatic conversions were performed:

'_symmetry_cell_setting' value 'Orthorhombic' changed to
'orthorhombic' according to
/home/saulius/struct/CIF-dictionaries/cif_core.dic dictionary named
'cif_core.dic' version 2.4.1 from 2010-06-29.

Automatic conversion script
Id: cif_fix_values 1715 2011-07-08 13:25:40Z adriana 
;
_cod_database_code 2221698
_cod_database_fobs_code 2221698

loop_
_symmetry_equiv_pos_as_xyz
'x, y, z'
'-x+1/2, -y, z+1/2'
'-x, y+1/2, -z+1/2'
'x+1/2, -y+1/2, -z'

loop_
_atom_site_type_symbol
_atom_site_label
_atom_site_fract_x
_atom_site_fract_y
_atom_site_fract_z
_atom_site_U_iso_or_equiv
_atom_site_adp_type
_atom_site_calc_flag
_atom_site_refinement_flags
_atom_site_occupancy
_atom_site_disorder_assembly
_atom_site_disorder_group
P P1 0.58912(6) 0.58094(4) 0.84832(3) 0.04188(15) Uani d . 1 . .
P P2 0.59298(6) 0.53283(4) 0.65667(3) 0.04263(15) Uani d . 1 . .
O O1 0.13104(16) 0.70954(11) 0.69648(11) 0.0662(5) Uani d . 1 . .
O O2 0.33097(16) 0.74812(10) 0.65651(9) 0.0569(4) Uani d . 1 . .
O O3 0.57161(16) 0.83894(9) 0.76483(9) 0.0518(4) Uani d . 1 . .
O O4 0.76116(17) 0.88509(10) 0.71511(10) 0.0597(5) Uani d . 1 . .
C C1 0.4390(2) 0.61654(13) 0.80753(11) 0.0355(5) Uani d . 1 . .
C C2 0.3188(2) 0.59414(14) 0.83092(12) 0.0432(5) Uani d . 1 . .
H H2 0.3117 0.5596 0.8709 0.052 Uiso calc R 1 . .
C C3 0.2068(2) 0.62152(15) 0.79677(14) 0.0499(6) Uani d . 1 . .
H H3 0.1262 0.6048 0.8122 0.060 Uiso calc R 1 . .
C C4 0.2228(2) 0.67396(15) 0.73985(13) 0.0461(6) Uani d . 1 . .
C C5 0.1990(3) 0.77173(19) 0.65656(17) 0.0694(8) Uani d . 1 . .
H H5A 0.1885 0.8269 0.6783 0.083 Uiso calc R 1 . .
H H5B 0.1668 0.7742 0.6081 0.083 Uiso calc R 1 . .
C C6 0.3422(2) 0.69712(13) 0.71610(12) 0.0402(5) Uani d . 1 . .
C C7 0.4530(2) 0.66937(13) 0.74655(11) 0.0359(5) Uani d . 1 . .
C C8 0.5330(2) 0.51007(14) 0.91959(11) 0.0406(5) Uani d . 1 . .
C C9 0.5239(3) 0.42500(15) 0.90265(13) 0.0541(6) Uani d . 1 . .
H H9 0.5446 0.4071 0.8568 0.065 Uiso calc R 1 . .
C C10 0.4845(3) 0.36647(17) 0.95267(16) 0.0665(8) Uani d . 1 . .
H H10 0.4774 0.3098 0.9404 0.080 Uiso calc R 1 . .
C C11 0.4561(3) 0.39259(18) 1.02055(15) 0.0652(8) Uani d . 1 . .
H H11 0.4300 0.3534 1.0545 0.078 Uiso calc R 1 . .
C C12 0.4660(2) 0.47679(18) 1.03892(13) 0.0589(7) Uani d . 1 . .
H H12 0.4472 0.4942 1.0852 0.071 Uiso calc R 1 . .
C C13 0.5039(2) 0.53493(16) 0.98843(12) 0.0478(6) Uani d . 1 . .
H H13 0.5099 0.5916 1.0008 0.057 Uiso calc R 1 . .
C C14 0.6373(2) 0.67684(15) 0.89654(12) 0.0440(6) Uani d . 1 . .
C C15 0.5534(3) 0.73889(16) 0.91921(13) 0.0544(7) Uani d . 1 . .
H H15 0.4665 0.7325 0.9107 0.065 Uiso calc R 1 . .
C C16 0.5973(3) 0.81080(17) 0.95458(15) 0.0649(7) Uani d . 1 . .
H H16 0.5395 0.8516 0.9699 0.078 Uiso calc R 1 . .
C C17 0.7256(3) 0.82148(19) 0.96687(16) 0.0703(8) Uani d . 1 . .
H H17 0.7552 0.8691 0.9907 0.084 Uiso calc R 1 . .
C C18 0.8092(3) 0.7612(2) 0.94363(17) 0.0736(9) Uani d . 1 . .
H H18 0.8962 0.7686 0.9514 0.088 Uiso calc R 1 . .
C C19 0.7667(3) 0.68914(17) 0.90862(14) 0.0608(7) Uani d . 1 . .
H H19 0.8252 0.6489 0.8932 0.073 Uiso calc R 1 . .
C C20 0.6520(2) 0.64110(13) 0.67129(12) 0.0419(5) Uani d . 1 . .
C C21 0.5790(2) 0.69450(13) 0.71579(11) 0.0360(5) Uani d . 1 . .
C C22 0.6264(2) 0.77484(14) 0.72645(12) 0.0400(5) Uani d . 1 . .
C C23 0.6690(3) 0.90246(15) 0.76970(14) 0.0581(7) Uani d . 1 . .
H H23A 0.6323 0.9581 0.7628 0.070 Uiso calc R 1 . .
H H23B 0.7091 0.9008 0.8163 0.070 Uiso calc R 1 . .
C C24 0.7386(2) 0.80219(14) 0.69604(13) 0.0463(6) Uani d . 1 . .
C C25 0.8098(2) 0.75234(15) 0.65207(15) 0.0568(7) Uani d . 1 . .
H H25 0.8847 0.7716 0.6309 0.068 Uiso calc R 1 . .
C C26 0.7641(2) 0.67079(15) 0.64068(14) 0.0538(6) Uani d . 1 . .
H H26 0.8106 0.6347 0.6114 0.065 Uiso calc R 1 . .
C C27 0.7379(2) 0.46870(14) 0.66098(12) 0.0443(5) Uani d . 1 . .
C C28 0.8398(3) 0.48831(17) 0.70534(13) 0.0580(7) Uani d . 1 . .
H H28 0.8393 0.5391 0.7303 0.070 Uiso calc R 1 . .
C C29 0.9414(3) 0.4341(2) 0.71318(14) 0.0687(8) Uani d . 1 . .
H H29 1.0092 0.4491 0.7427 0.082 Uiso calc R 1 . .
C C30 0.9438(3) 0.3586(2) 0.67796(15) 0.0732(9) Uani d . 1 . .
H H30 1.0125 0.3220 0.6838 0.088 Uiso calc R 1 . .
C C31 0.8450(3) 0.33712(17) 0.63417(16) 0.0689(8) Uani d . 1 . .
H H31 0.8466 0.2859 0.6099 0.083 Uiso calc R 1 . .
C C32 0.7425(3) 0.39115(15) 0.62571(14) 0.0580(7) Uani d . 1 . .
H H32 0.6754 0.3755 0.5960 0.070 Uiso calc R 1 . .
C C33 0.5558(2) 0.53725(14) 0.56069(12) 0.0433(5) Uani d . 1 . .
C C34 0.4283(2) 0.55116(16) 0.54330(14) 0.0575(7) Uani d . 1 . .
H H34 0.3679 0.5560 0.5795 0.069 Uiso calc R 1 . .
C C35 0.3904(3) 0.55778(19) 0.47284(15) 0.0703(8) Uani d . 1 . .
H H35 0.3053 0.5683 0.4619 0.084 Uiso calc R 1 . .
C C36 0.4780(3) 0.54888(18) 0.41902(14) 0.0660(8) Uani d . 1 . .
H H36 0.4523 0.5530 0.3716 0.079 Uiso calc R 1 . .
C C37 0.6031(3) 0.53395(17) 0.43509(13) 0.0596(7) Uani d . 1 . .
H H37 0.6621 0.5272 0.3984 0.072 Uiso calc R 1 . .
C C38 0.6431(2) 0.52869(16) 0.50546(12) 0.0526(6) Uani d . 1 . .
H H38 0.7289 0.5194 0.5157 0.063 Uiso calc R 1 . .

loop_
_atom_site_aniso_label
_atom_site_aniso_U_11
_atom_site_aniso_U_22
_atom_site_aniso_U_33
_atom_site_aniso_U_12
_atom_site_aniso_U_13
_atom_site_aniso_U_23
P1 0.0382(3) 0.0438(3) 0.0437(3) 0.0045(3) 0.0006(3) 0.0023(3)
P2 0.0426(3) 0.0394(3) 0.0459(3) -0.0018(3) 0.0061(3) -0.0014(3)
O1 0.0412(10) 0.0677(12) 0.0899(14) 0.0021(9) -0.0192(9) 0.0103(11)
O2 0.0532(10) 0.0582(11) 0.0592(10) 0.0064(8) -0.0073(9) 0.0185(9)
O3 0.0507(10) 0.0390(9) 0.0656(11) -0.0013(8) 0.0148(8) -0.0060(8)
O4 0.0539(11) 0.0432(10) 0.0821(12) -0.0109(8) 0.0146(10) -0.0049(9)
C1 0.0357(12) 0.0337(11) 0.0373(11) 0.0005(9) 0.0019(9) -0.0017(9)
C2 0.0429(13) 0.0415(13) 0.0450(13) -0.0033(10) 0.0062(11) 0.0020(11)
C3 0.0339(13) 0.0518(15) 0.0640(16) -0.0072(11) 0.0047(12) 0.0000(13)
C4 0.0353(13) 0.0432(13) 0.0599(15) 0.0029(11) -0.0070(11) -0.0050(12)
C5 0.0551(17) 0.0711(18) 0.082(2) 0.0082(14) -0.0180(16) 0.0153(17)
C6 0.0420(13) 0.0360(12) 0.0427(12) 0.0032(10) -0.0004(11) -0.0010(10)
C7 0.0352(11) 0.0319(11) 0.0406(11) -0.0014(10) 0.0023(10) -0.0035(9)
C8 0.0400(13) 0.0379(13) 0.0438(12) 0.0033(10) -0.0059(10) 0.0017(10)
C9 0.0653(17) 0.0457(14) 0.0514(14) 0.0057(13) -0.0047(13) -0.0014(12)
C10 0.087(2) 0.0408(14) 0.0721(19) -0.0049(14) -0.0048(17) 0.0085(14)
C11 0.0703(19) 0.0642(18) 0.0612(17) -0.0080(14) -0.0057(15) 0.0241(15)
C12 0.0607(17) 0.0720(19) 0.0439(14) -0.0015(14) -0.0014(12) 0.0045(14)
C13 0.0515(14) 0.0477(13) 0.0442(13) 0.0031(12) -0.0024(11) -0.0005(12)
C14 0.0413(13) 0.0462(13) 0.0444(13) -0.0037(11) -0.0049(10) 0.0084(11)
C15 0.0477(16) 0.0526(15) 0.0631(16) -0.0027(12) -0.0066(12) -0.0030(13)
C16 0.0681(19) 0.0528(15) 0.0737(18) -0.0040(15) -0.0105(16) -0.0095(14)
C17 0.080(2) 0.0600(17) 0.0712(19) -0.0237(17) -0.0169(17) -0.0010(15)
C18 0.0518(18) 0.086(2) 0.083(2) -0.0229(18) -0.0204(16) 0.0056(18)
C19 0.0469(15) 0.0660(18) 0.0694(18) -0.0028(13) -0.0099(14) 0.0054(15)
C20 0.0418(13) 0.0382(12) 0.0459(13) -0.0038(10) 0.0028(11) 0.0011(10)
C21 0.0336(11) 0.0405(12) 0.0339(11) 0.0006(10) 0.0012(10) 0.0059(9)
C22 0.0368(13) 0.0385(12) 0.0447(13) 0.0018(10) 0.0017(10) 0.0042(11)
C23 0.0644(17) 0.0405(14) 0.0695(17) -0.0057(13) 0.0094(14) -0.0018(13)
C24 0.0414(13) 0.0397(13) 0.0577(15) -0.0038(11) 0.0036(12) 0.0022(11)
C25 0.0441(14) 0.0530(16) 0.0734(17) -0.0072(12) 0.0185(14) -0.0015(14)
C26 0.0488(14) 0.0477(14) 0.0648(16) -0.0005(12) 0.0209(13) -0.0060(13)
C27 0.0494(13) 0.0410(12) 0.0427(12) 0.0027(11) 0.0052(11) 0.0049(11)
C28 0.0612(17) 0.0672(17) 0.0457(14) 0.0074(14) -0.0004(13) -0.0052(13)
C29 0.0667(19) 0.091(2) 0.0487(15) 0.0180(17) -0.0089(14) -0.0006(15)
C30 0.074(2) 0.083(2) 0.0626(18) 0.0319(17) 0.0057(16) 0.0224(16)
C31 0.085(2) 0.0463(15) 0.075(2) 0.0162(15) 0.0055(17) 0.0044(14)
C32 0.0641(17) 0.0459(15) 0.0639(16) 0.0037(13) -0.0066(14) 0.0035(13)
C33 0.0415(14) 0.0377(12) 0.0507(13) 0.0012(10) 0.0002(11) -0.0044(11)
C34 0.0472(15) 0.0657(17) 0.0596(15) 0.0099(13) 0.0031(13) -0.0031(13)
C35 0.0551(17) 0.085(2) 0.0706(19) 0.0149(15) -0.0136(15) -0.0028(15)
C36 0.079(2) 0.0689(19) 0.0498(15) 0.0104(16) -0.0144(15) 0.0018(13)
C37 0.0664(19) 0.0635(16) 0.0489(14) 0.0081(16) 0.0090(13) 0.0026(13)
C38 0.0444(14) 0.0623(15) 0.0511(14) 0.0081(13) 0.0030(11) 0.0020(13)

loop_
_atom_type_symbol
_atom_type_description
_atom_type_scat_dispersion_real
_atom_type_scat_dispersion_imag
_atom_type_scat_source
C C 0.0033 0.0016 'International Tables Vol C Tables 4.2.6.8 and 6.1.1.4'
H H 0.0000 0.0000 'International Tables Vol C Tables 4.2.6.8 and 6.1.1.4'
O O 0.0106 0.0060 'International Tables Vol C Tables 4.2.6.8 and 6.1.1.4'
P P 0.1023 0.0942 'International Tables Vol C Tables 4.2.6.8 and 6.1.1.4'

loop_
_geom_angle_atom_site_label_1
_geom_angle_atom_site_label_2
_geom_angle_atom_site_label_3
_geom_angle_site_symmetry_1
_geom_angle_site_symmetry_3
_geom_angle
_geom_angle_publ_flag
C1 P1 C14 . . 100.70(10) ?
C1 P1 C8 . . 102.44(10) ?
C14 P1 C8 . . 103.58(10) ?
C27 P2 C33 . . 103.89(10) ?
C27 P2 C20 . . 103.41(11) ?
C33 P2 C20 . . 100.41(10) ?
C4 O1 C5 . . 104.07(19) ?
C6 O2 C5 . . 103.55(19) ?
C22 O3 C23 . . 104.76(18) ?
C24 O4 C23 . . 104.59(18) ?
C2 C1 C7 . . 120.04(19) ?
C2 C1 P1 . . 124.75(16) ?
C7 C1 P1 . . 115.19(15) ?
C1 C2 C3 . . 122.6(2) ?
C1 C2 H2 . . 118.7 ?
C3 C2 H2 . . 118.7 ?
C4 C3 C2 . . 116.2(2) ?
C4 C3 H3 . . 121.9 ?
C2 C3 H3 . . 121.9 ?
C3 C4 C6 . . 121.8(2) ?
C3 C4 O1 . . 128.6(2) ?
C6 C4 O1 . . 109.5(2) ?
O1 C5 O2 . . 107.6(2) ?
O1 C5 H5A . . 110.2 ?
O2 C5 H5A . . 110.2 ?
O1 C5 H5B . . 110.2 ?
O2 C5 H5B . . 110.2 ?
H5A C5 H5B . . 108.5 ?
C7 C6 C4 . . 123.4(2) ?
C7 C6 O2 . . 126.7(2) ?
C4 C6 O2 . . 109.8(2) ?
C6 C7 C1 . . 115.87(19) ?
C6 C7 C21 . . 120.25(19) ?
C1 C7 C21 . . 123.88(18) ?
C13 C8 C9 . . 118.3(2) ?
C13 C8 P1 . . 125.00(17) ?
C9 C8 P1 . . 116.62(18) ?
C10 C9 C8 . . 121.1(2) ?
C10 C9 H9 . . 119.4 ?
C8 C9 H9 . . 119.4 ?
C11 C10 C9 . . 119.5(3) ?
C11 C10 H10 . . 120.3 ?
C9 C10 H10 . . 120.3 ?
C10 C11 C12 . . 120.4(2) ?
C10 C11 H11 . . 119.8 ?
C12 C11 H11 . . 119.8 ?
C13 C12 C11 . . 119.7(2) ?
C13 C12 H12 . . 120.1 ?
C11 C12 H12 . . 120.1 ?
C12 C13 C8 . . 120.9(2) ?
C12 C13 H13 . . 119.6 ?
C8 C13 H13 . . 119.6 ?
C15 C14 C19 . . 118.0(2) ?
C15 C14 P1 . . 124.29(18) ?
C19 C14 P1 . . 117.7(2) ?
C14 C15 C16 . . 121.1(3) ?
C14 C15 H15 . . 119.5 ?
C16 C15 H15 . . 119.5 ?
C17 C16 C15 . . 120.1(3) ?
C17 C16 H16 . . 119.9 ?
C15 C16 H16 . . 119.9 ?
C18 C17 C16 . . 119.2(3) ?
C18 C17 H17 . . 120.4 ?
C16 C17 H17 . . 120.4 ?
C17 C18 C19 . . 121.2(3) ?
C17 C18 H18 . . 119.4 ?
C19 C18 H18 . . 119.4 ?
C14 C19 C18 . . 120.4(3) ?
C14 C19 H19 . . 119.8 ?
C18 C19 H19 . . 119.8 ?
C26 C20 C21 . . 119.9(2) ?
C26 C20 P2 . . 122.49(18) ?
C21 C20 P2 . . 117.62(16) ?
C22 C21 C20 . . 116.30(19) ?
C22 C21 C7 . . 120.49(19) ?
C20 C21 C7 . . 123.10(19) ?
O3 C22 C24 . . 109.99(19) ?
O3 C22 C21 . . 127.47(19) ?
C24 C22 C21 . . 122.5(2) ?
O4 C23 O3 . . 107.39(18) ?
O4 C23 H23A . . 110.2 ?
O3 C23 H23A . . 110.2 ?
O4 C23 H23B . . 110.2 ?
O3 C23 H23B . . 110.2 ?
H23A C23 H23B . . 108.5 ?
C25 C24 C22 . . 122.4(2) ?
C25 C24 O4 . . 127.8(2) ?
C22 C24 O4 . . 109.8(2) ?
C24 C25 C26 . . 116.2(2) ?
C24 C25 H25 . . 121.9 ?
C26 C25 H25 . . 121.9 ?
C20 C26 C25 . . 122.8(2) ?
C20 C26 H26 . . 118.6 ?
C25 C26 H26 . . 118.6 ?
C28 C27 C32 . . 117.0(2) ?
C28 C27 P2 . . 122.72(18) ?
C32 C27 P2 . . 119.78(19) ?
C29 C28 C27 . . 121.3(2) ?
C29 C28 H28 . . 119.3 ?
C27 C28 H28 . . 119.3 ?
C30 C29 C28 . . 120.6(3) ?
C30 C29 H29 . . 119.7 ?
C28 C29 H29 . . 119.7 ?
C31 C30 C29 . . 119.6(3) ?
C31 C30 H30 . . 120.2 ?
C29 C30 H30 . . 120.2 ?
C30 C31 C32 . . 120.3(3) ?
C30 C31 H31 . . 119.9 ?
C32 C31 H31 . . 119.9 ?
C31 C32 C27 . . 121.2(3) ?
C31 C32 H32 . . 119.4 ?
C27 C32 H32 . . 119.4 ?
C38 C33 C34 . . 118.3(2) ?
C38 C33 P2 . . 125.78(18) ?
C34 C33 P2 . . 115.96(18) ?
C35 C34 C33 . . 120.7(2) ?
C35 C34 H34 . . 119.6 ?
C33 C34 H34 . . 119.6 ?
C36 C35 C34 . . 120.2(3) ?
C36 C35 H35 . . 119.9 ?
C34 C35 H35 . . 119.9 ?
C37 C36 C35 . . 119.9(3) ?
C37 C36 H36 . . 120.1 ?
C35 C36 H36 . . 120.1 ?
C36 C37 C38 . . 120.7(3) ?
C36 C37 H37 . . 119.7 ?
C38 C37 H37 . . 119.7 ?
C37 C38 C33 . . 120.3(2) ?
C37 C38 H38 . . 119.9 ?
C33 C38 H38 . . 119.9 ?

loop_
_geom_bond_atom_site_label_1
_geom_bond_atom_site_label_2
_geom_bond_site_symmetry_2
_geom_bond_distance
_geom_bond_publ_flag
P1 C1 . 1.837(2) ?
P1 C14 . 1.838(2) ?
P1 C8 . 1.841(2) ?
P2 C27 . 1.828(2) ?
P2 C33 . 1.841(2) ?
P2 C20 . 1.843(2) ?
O1 C4 . 1.379(3) ?
O1 C5 . 1.427(3) ?
O2 C6 . 1.383(3) ?
O2 C5 . 1.432(3) ?
O3 C22 . 1.370(3) ?
O3 C23 . 1.435(3) ?
O4 C24 . 1.381(3) ?
O4 C23 . 1.433(3) ?
C1 C2 . 1.379(3) ?
C1 C7 . 1.424(3) ?
C2 C3 . 1.405(3) ?
C2 H2 . 0.9300 ?
C3 C4 . 1.362(3) ?
C3 H3 . 0.9300 ?
C4 C6 . 1.377(3) ?
C5 H5A . 0.9700 ?
C5 H5B . 0.9700 ?
C6 C7 . 1.366(3) ?
C7 C21 . 1.494(3) ?
C8 C13 . 1.382(3) ?
C8 C9 . 1.387(3) ?
C9 C10 . 1.381(4) ?
C9 H9 . 0.9300 ?
C10 C11 . 1.370(4) ?
C10 H10 . 0.9300 ?
C11 C12 . 1.381(4) ?
C11 H11 . 0.9300 ?
C12 C13 . 1.378(3) ?
C12 H12 . 0.9300 ?
C13 H13 . 0.9300 ?
C14 C15 . 1.385(3) ?
C14 C19 . 1.388(3) ?
C15 C16 . 1.395(3) ?
C15 H15 . 0.9300 ?
C16 C17 . 1.374(4) ?
C16 H16 . 0.9300 ?
C17 C18 . 1.367(4) ?
C17 H17 . 0.9300 ?
C18 C19 . 1.390(4) ?
C18 H18 . 0.9300 ?
C19 H19 . 0.9300 ?
C20 C26 . 1.389(3) ?
C20 C21 . 1.412(3) ?
C21 C22 . 1.380(3) ?
C22 C24 . 1.375(3) ?
C23 H23A . 0.9700 ?
C23 H23B . 0.9700 ?
C24 C25 . 1.363(3) ?
C25 C26 . 1.394(3) ?
C25 H25 . 0.9300 ?
C26 H26 . 0.9300 ?
C27 C28 . 1.388(3) ?
C27 C32 . 1.395(3) ?
C28 C29 . 1.375(4) ?
C28 H28 . 0.9300 ?
C29 C30 . 1.367(4) ?
C29 H29 . 0.9300 ?
C30 C31 . 1.364(4) ?
C30 H30 . 0.9300 ?
C31 C32 . 1.382(4) ?
C31 H31 . 0.9300 ?
C32 H32 . 0.9300 ?
C33 C38 . 1.388(3) ?
C33 C34 . 1.392(3) ?
C34 C35 . 1.382(4) ?
C34 H34 . 0.9300 ?
C35 C36 . 1.371(4) ?
C35 H35 . 0.9300 ?
C36 C37 . 1.365(4) ?
C36 H36 . 0.9300 ?
C37 C38 . 1.386(3) ?
C37 H37 . 0.9300 ?
C38 H38 . 0.9300 ?

loop_
_geom_torsion_atom_site_label_1
_geom_torsion_atom_site_label_2
_geom_torsion_atom_site_label_3
_geom_torsion_atom_site_label_4
_geom_torsion_site_symmetry_1
_geom_torsion_site_symmetry_2
_geom_torsion_site_symmetry_3
_geom_torsion_site_symmetry_4
_geom_torsion
_geom_torsion_publ_flag
C14 P1 C1 C2 . . . . -104.4(2) ?
C8 P1 C1 C2 . . . . 2.2(2) ?
C14 P1 C1 C7 . . . . 77.10(17) ?
C8 P1 C1 C7 . . . . -176.25(15) ?
C7 C1 C2 C3 . . . . 0.0(3) ?
P1 C1 C2 C3 . . . . -178.44(18) ?
C1 C2 C3 C4 . . . . -1.8(3) ?
C2 C3 C4 C6 . . . . 1.5(4) ?
C2 C3 C4 O1 . . . . 179.4(2) ?
C5 O1 C4 C3 . . . . 168.0(3) ?
C5 O1 C4 C6 . . . . -14.0(3) ?
C4 O1 C5 O2 . . . . 22.8(3) ?
C6 O2 C5 O1 . . . . -22.8(3) ?
C3 C4 C6 C7 . . . . 0.7(4) ?
O1 C4 C6 C7 . . . . -177.6(2) ?
C3 C4 C6 O2 . . . . 178.0(2) ?
O1 C4 C6 O2 . . . . -0.2(3) ?
C5 O2 C6 C7 . . . . -168.5(2) ?
C5 O2 C6 C4 . . . . 14.2(3) ?
C4 C6 C7 C1 . . . . -2.5(3) ?
O2 C6 C7 C1 . . . . -179.40(19) ?
C4 C6 C7 C21 . . . . 177.4(2) ?
O2 C6 C7 C21 . . . . 0.5(3) ?
C2 C1 C7 C6 . . . . 2.1(3) ?
P1 C1 C7 C6 . . . . -179.30(16) ?
C2 C1 C7 C21 . . . . -177.8(2) ?
P1 C1 C7 C21 . . . . 0.8(3) ?
C1 P1 C8 C13 . . . . -89.2(2) ?
C14 P1 C8 C13 . . . . 15.2(2) ?
C1 P1 C8 C9 . . . . 93.1(2) ?
C14 P1 C8 C9 . . . . -162.46(19) ?
C13 C8 C9 C10 . . . . 1.2(4) ?
P1 C8 C9 C10 . . . . 179.0(2) ?
C8 C9 C10 C11 . . . . -1.1(4) ?
C9 C10 C11 C12 . . . . 0.3(4) ?
C10 C11 C12 C13 . . . . 0.5(4) ?
C11 C12 C13 C8 . . . . -0.4(4) ?
C9 C8 C13 C12 . . . . -0.4(4) ?
P1 C8 C13 C12 . . . . -178.04(19) ?
C1 P1 C14 C15 . . . . 24.7(2) ?
C8 P1 C14 C15 . . . . -81.1(2) ?
C1 P1 C14 C19 . . . . -152.86(19) ?
C8 P1 C14 C19 . . . . 101.4(2) ?
C19 C14 C15 C16 . . . . -1.4(4) ?
P1 C14 C15 C16 . . . . -178.93(19) ?
C14 C15 C16 C17 . . . . 0.7(4) ?
C15 C16 C17 C18 . . . . 0.4(4) ?
C16 C17 C18 C19 . . . . -0.7(5) ?
C15 C14 C19 C18 . . . . 1.1(4) ?
P1 C14 C19 C18 . . . . 178.8(2) ?
C17 C18 C19 C14 . . . . -0.1(4) ?
C27 P2 C20 C26 . . . . 40.9(2) ?
C33 P2 C20 C26 . . . . -66.3(2) ?
C27 P2 C20 C21 . . . . -138.78(17) ?
C33 P2 C20 C21 . . . . 114.08(18) ?
C26 C20 C21 C22 . . . . -0.4(3) ?
P2 C20 C21 C22 . . . . 179.22(16) ?
C26 C20 C21 C7 . . . . 175.6(2) ?
P2 C20 C21 C7 . . . . -4.7(3) ?
C6 C7 C21 C22 . . . . 75.5(3) ?
C1 C7 C21 C22 . . . . -104.6(2) ?
C6 C7 C21 C20 . . . . -100.4(3) ?
C1 C7 C21 C20 . . . . 79.5(3) ?
C23 O3 C22 C24 . . . . -12.2(3) ?
C23 O3 C22 C21 . . . . 169.9(2) ?
C20 C21 C22 O3 . . . . 177.4(2) ?
C7 C21 C22 O3 . . . . 1.2(3) ?
C20 C21 C22 C24 . . . . -0.3(3) ?
C7 C21 C22 C24 . . . . -176.4(2) ?
C24 O4 C23 O3 . . . . -17.8(3) ?
C22 O3 C23 O4 . . . . 18.5(3) ?
O3 C22 C24 C25 . . . . -176.8(2) ?
C21 C22 C24 C25 . . . . 1.2(4) ?
O3 C22 C24 O4 . . . . 1.1(3) ?
C21 C22 C24 O4 . . . . 179.2(2) ?
C23 O4 C24 C25 . . . . -171.8(3) ?
C23 O4 C24 C22 . . . . 10.4(3) ?
C22 C24 C25 C26 . . . . -1.4(4) ?
O4 C24 C25 C26 . . . . -178.9(2) ?
C21 C20 C26 C25 . . . . 0.3(4) ?
P2 C20 C26 C25 . . . . -179.4(2) ?
C24 C25 C26 C20 . . . . 0.6(4) ?
C33 P2 C27 C28 . . . . 138.3(2) ?
C20 P2 C27 C28 . . . . 33.8(2) ?
C33 P2 C27 C32 . . . . -50.1(2) ?
C20 P2 C27 C32 . . . . -154.56(19) ?
C32 C27 C28 C29 . . . . 1.0(4) ?
P2 C27 C28 C29 . . . . 172.9(2) ?
C27 C28 C29 C30 . . . . -0.9(4) ?
C28 C29 C30 C31 . . . . 0.6(4) ?
C29 C30 C31 C32 . . . . -0.4(4) ?
C30 C31 C32 C27 . . . . 0.5(4) ?
C28 C27 C32 C31 . . . . -0.8(4) ?
P2 C27 C32 C31 . . . . -172.9(2) ?
C27 P2 C33 C38 . . . . -25.8(2) ?
C20 P2 C33 C38 . . . . 81.0(2) ?
C27 P2 C33 C34 . . . . 154.78(19) ?
C20 P2 C33 C34 . . . . -98.5(2) ?
C38 C33 C34 C35 . . . . -1.2(4) ?
P2 C33 C34 C35 . . . . 178.3(2) ?
C33 C34 C35 C36 . . . . 1.4(4) ?
C34 C35 C36 C37 . . . . -0.4(5) ?
C35 C36 C37 C38 . . . . -0.8(5) ?
C36 C37 C38 C33 . . . . 1.0(4) ?
C34 C33 C38 C37 . . . . 0.0(4) ?
P2 C33 C38 C37 . . . . -179.5(2) ?

loop_
_cod_related_entry_id
_cod_related_entry_database
_cod_related_entry_code
1 ChemSpider 9192694
